data_1548586
loop_
_publ_author_name
'Arif, T.'
'Cazorla, C.'
'Bogliotti, N.'
'Saleh, N.'
'Blanchard, F.'
'Gandon, V.'
'M\'etivier, R.'
'Xie, J.'
'Voituriez, A.'
'Marinetti, A.'

_publ_section_title
;
 Bimetallic gold(i) complexes of photoswitchable phosphines: synthesis and
 uses in cooperative catalysis
;
_journal_issue 3
_journal_name_full 'Catalysis Science &amp; Technology'
_journal_page_first 710
_journal_paper_doi 10.1039/C7CY01614J
_journal_volume 8
_journal_year 2018
_chemical_formula_moiety 'C25 H17 Au Cl F4 N2 O P'
_chemical_formula_sum 'C25 H17 Au Cl F4 N2 O P'
_chemical_formula_weight 700.79
_space_group_crystal_system monoclinic
_space_group_IT_number 14
_space_group_name_Hall '-P 2yn'
_space_group_name_H-M_alt 'P 1 21/n 1'
_symmetry_space_group_name_Hall '-P 2yn'
_symmetry_space_group_name_H-M 'P 1 21/n 1'
_atom_sites_solution_hydrogens geom
_atom_sites_solution_primary direct
_audit_creation_date 2015-09-29
_audit_creation_method
;
Olex2 1.2
(compiled 2015.01.26 svn.r3150 for OlexSys, GUI svn.r4998)
;
_audit_update_record
;
2016-06-10 deposited with the CCDC.
2017-12-12 downloaded from the CCDC.
;
_cell_angle_alpha 90
_cell_angle_beta 112.700(11)
_cell_angle_gamma 90
_cell_formula_units_Z 8
_cell_length_a 19.942(2)
_cell_length_b 10.9697(7)
_cell_length_c 24.135(2)
_cell_measurement_reflns_used 9243
_cell_measurement_temperature 250(2)
_cell_measurement_theta_max 24.3870
_cell_measurement_theta_min 3.7200
_cell_volume 4870.7(8)
_computing_cell_refinement 'CrysAlisPro 1.171.38.32a (Rigaku OD, 2015)'
_computing_data_collection 'CrysAlisPro 1.171.38.32a (Rigaku OD, 2015)'
_computing_data_reduction 'CrysAlisPro 1.171.38.32a (Rigaku OD, 2015)'
_computing_molecular_graphics 'Olex2 (Dolomanov et al., 2009)'
_computing_publication_material 'Olex2 (Dolomanov et al., 2009)'
_computing_structure_refinement 'ShelXL (Sheldrick, 2008)'
_computing_structure_solution 'ShelXT (Sheldrick, 2015)'
_diffrn_ambient_temperature 250(2)
_diffrn_detector PILT
_diffrn_detector_area_resol_mean 5.8140
_diffrn_measured_fraction_theta_full 0.996
_diffrn_measured_fraction_theta_max 0.996
_diffrn_measurement_details
;
List of Runs (angles in degrees, time in seconds):

  # Type    Start    End  Width  t~exp~   \w     \q     \k     \f   Frames
#--------------------------------------------------------------------------
  1  \f   -170.50 171.50   0.50   30.00   0.00 -10.00  24.00    --   684
  2  \f    132.00 177.00   0.50   30.00   0.00 -10.00 -56.00    --    90
;
_diffrn_measurement_device 'AFC12 (Right): Kappa 3 circle'
_diffrn_measurement_device_type 'Rigaku Pilatus 200K'
_diffrn_measurement_method '\f scans'
_diffrn_measurement_specimen_support Fiber
_diffrn_orient_matrix_type 'CrysAlisPro convention (1999,Acta A55,543-557)'
_diffrn_orient_matrix_UB_11 -0.0086761000
_diffrn_orient_matrix_UB_12 0.0050682000
_diffrn_orient_matrix_UB_13 0.0257932000
_diffrn_orient_matrix_UB_21 -0.0303228000
_diffrn_orient_matrix_UB_22 -0.0388597000
_diffrn_orient_matrix_UB_23 -0.0136207000
_diffrn_orient_matrix_UB_31 0.0221952000
_diffrn_orient_matrix_UB_32 -0.0513962000
_diffrn_orient_matrix_UB_33 0.0127958000
_diffrn_radiation_monochromator Confocal
_diffrn_radiation_probe x-ray
_diffrn_radiation_type MoK\a
_diffrn_radiation_wavelength 0.71073
_diffrn_reflns_av_R_equivalents 0.0720
_diffrn_reflns_av_unetI/netI 0.0726
_diffrn_reflns_Laue_measured_fraction_full 0.996
_diffrn_reflns_Laue_measured_fraction_max 0.996
_diffrn_reflns_limit_h_max 24
_diffrn_reflns_limit_h_min -24
_diffrn_reflns_limit_k_max 12
_diffrn_reflns_limit_k_min -13
_diffrn_reflns_limit_l_max 30
_diffrn_reflns_limit_l_min -30
_diffrn_reflns_number 44413
_diffrn_reflns_point_group_measured_fraction_full 0.996
_diffrn_reflns_point_group_measured_fraction_max 0.996
_diffrn_reflns_theta_full 26.000
_diffrn_reflns_theta_max 26.369
_diffrn_reflns_theta_min 3.333
_diffrn_source MicroMax003_Mo
_diffrn_source_current 0.6
_diffrn_source_type 'Enhance (Mo) X-ray Source'
_diffrn_source_voltage 50.0
_exptl_absorpt_coefficient_mu 6.268
_exptl_absorpt_correction_T_max 1.00000
_exptl_absorpt_correction_T_min 0.48901
_exptl_absorpt_correction_type multi-scan
_exptl_absorpt_process_details
'CrysAlisPro 1.171.38.32a (Rigaku Oxford Diffraction, 2015) Empirical absorption correction using spherical harmonics, implemented in SCALE3 ABSPACK scaling algorithm.'
_exptl_crystal_colour yellow
_exptl_crystal_density_diffrn 1.911
_exptl_crystal_description needle
_exptl_crystal_F_000 2688
_exptl_crystal_size_max 0.23
_exptl_crystal_size_mid 0.12
_exptl_crystal_size_min 0.11
_refine_diff_density_max 1.016
_refine_diff_density_min -1.226
_refine_diff_density_rms 0.256
_refine_ls_extinction_method none
_refine_ls_goodness_of_fit_ref 1.040
_refine_ls_hydrogen_treatment constr
_refine_ls_matrix_type full
_refine_ls_number_parameters 585
_refine_ls_number_reflns 9919
_refine_ls_number_restraints 10
_refine_ls_restrained_S_all 1.045
_refine_ls_R_factor_all 0.0895
_refine_ls_R_factor_gt 0.0486
_refine_ls_shift/su_max 0.001
_refine_ls_shift/su_mean 0.000
_refine_ls_structure_factor_coef Fsqd
_refine_ls_weighting_details 'w=1/[\s^2^(Fo^2^)+(0.0668P)^2^] where P=(Fo^2^+2Fc^2^)/3'
_refine_ls_weighting_scheme calc
_refine_ls_wR_factor_gt 0.1096
_refine_ls_wR_factor_ref 0.1371
_reflns_Friedel_coverage 0.000
_reflns_number_gt 6619
_reflns_number_total 9919
_reflns_threshold_expression 'I > 2\s(I)'
_cod_data_source_file c7cy01614j2.cif
_cod_data_source_block ta1141_mo1
_cod_depositor_comments 'Adding full bibliography for 1548586--1548589.cif.'
_cod_original_cell_volume 4870.6(8)
_cod_database_code 1548586
_chemical_oxdiff_formula C25H17AuClF4N2OP
_shelx_space_group_comment
;
The symmetry employed for this shelxl refinement is uniquely defined
by the following loop, which should always be used as a source of
symmetry information in preference to the above space-group names.
They are only intended as comments.
;
_reflns_odcompleteness_completeness 99.51
_reflns_odcompleteness_iscentric 1
_reflns_odcompleteness_theta 26.31
_olex2_refinement_description
;
1. Fixed Uiso
 At 1.2 times of:
  All C(H) groups
 At 1.5 times of:
  All C(H,H,H) groups
2. Restrained distances
 N1-C15 = N3-C15 = N2-C19 = N4-C19
 1.42 with sigma of 0.02
 N5-C42 = N7-C42 = N6-C44 = N8-C44
 1.42 with sigma of 0.02
 N7-N8 = N5-N6
 1.24 with sigma of 0.02
3. Uiso/Uaniso restraints and constraints
Uanis(N6) = Uanis(N5) = Uanis(N8) = Uanis(N7)
Uanis(N3) = Uanis(N1) = Uanis(N4) = Uanis(N2)
4. Others
 Fixed Sof: N1(0.5) N2(0.5) N3(0.5) N4(0.5) N5(0.5) N6(0.5) N7(0.5) N8(0.5)
5.a Aromatic/amide H refined with riding coordinates:
 C6(H6), C5(H5), C4(H4), C3(H3), C2(H2), C8(H8), C9(H9), C10(H10), C11(H11),
 C12(H12), C17(H17), C18(H18), C21(H21), C23(H23), C31(H31), C30(H30), C29(H29),
  C28(H28), C27(H27), C33(H33), C34(H34), C35(H35), C36(H36), C37(H37),
 C39(H39), C40(H40), C46(H46), C48(H48)
5.b Fitted hexagon refined as free rotating group:
 C1(C6,C5,C4,C3,C2), C7(C8,C9,C10,C11,C12), C26(C31,C30,C29,C28,C27), C32(C33,
 C34,C35,C36,C37)
5.c Idealised Me refined as rotating group:
 C25(H25A,H25B,H25C), C50(H50A,H50B,H50C)
;
_shelx_shelxl_version_number 2014/7
_olex2_submission_special_instructions 'No special instructions were received'
_oxdiff_exptl_absorpt_empirical_details
;
Empirical correction (ABSPACK) includes:
- Absorption correction using spherical harmonics
- Frame scaling
;
_oxdiff_exptl_absorpt_empirical_full_max 2.037
_oxdiff_exptl_absorpt_empirical_full_min 0.668

loop_
_space_group_symop_operation_xyz
'x, y, z'
'-x+1/2, y+1/2, -z+1/2'
'-x, -y, -z'
'x-1/2, -y-1/2, z-1/2'

loop_
_atom_site_label
_atom_site_type_symbol
_atom_site_fract_x
_atom_site_fract_y
_atom_site_fract_z
_atom_site_U_iso_or_equiv
_atom_site_adp_type
_atom_site_occupancy
_atom_site_site_symmetry_order
_atom_site_calc_flag
_atom_site_refinement_flags_posn
_atom_site_refinement_flags_occupancy
_atom_site_disorder_assembly
_atom_site_disorder_group
Au1 Au 0.06879(2) 0.24009(3) 0.79035(2) 0.05406(13) Uani 1 1 d . . . .
Cl1 Cl 0.00203(18) 0.0658(2) 0.76163(13) 0.0892(9) Uani 1 1 d . . . .
P1 P 0.13434(13) 0.4093(2) 0.82145(10) 0.0512(5) Uani 1 1 d . . . .
F1 F 0.2504(3) 0.2352(5) 0.8858(3) 0.0913(19) Uani 1 1 d . . . .
F2 F 0.2840(4) 0.3388(7) 1.0845(3) 0.122(3) Uani 1 1 d . . . .
F3 F 0.4044(6) 0.0679(8) 1.1394(5) 0.162(4) Uani 1 1 d . . . .
F4 F 0.3851(4) -0.0226(6) 0.9457(3) 0.108(2) Uani 1 1 d . . . .
O1 O 0.5454(5) -0.2437(8) 1.1018(4) 0.103(3) Uani 1 1 d . . . .
N1 N 0.3179(8) 0.1983(15) 1.0266(7) 0.062(2) Uani 0.5 1 d D P A 2
N2 N 0.3378(10) 0.1269(16) 0.9967(11) 0.062(2) Uani 0.5 1 d D P A 2
N3 N 0.3241(10) 0.1742(16) 0.9888(11) 0.062(2) Uani 0.5 1 d D P A 1
N4 N 0.3482(8) 0.1293(13) 1.0415(7) 0.062(2) Uani 0.5 1 d D P A 1
C1 C 0.1960(3) 0.4411(6) 0.7857(3) 0.056(2) Uani 1 1 d . . . .
C6 C 0.1785(4) 0.3946(8) 0.7282(3) 0.129(6) Uani 1 1 d G . . .
H6 H 0.1379 0.3448 0.7111 0.155 Uiso 1 1 calc R . . .
C5 C 0.2215(5) 0.4225(10) 0.6964(3) 0.142(6) Uani 1 1 d G . . .
H5 H 0.2098 0.3914 0.6579 0.171 Uiso 1 1 calc R . . .
C4 C 0.2821(5) 0.4970(9) 0.7220(4) 0.099(4) Uani 1 1 d G . . .
H4 H 0.3109 0.5157 0.7007 0.118 Uiso 1 1 calc R . . .
C3 C 0.2996(4) 0.5435(9) 0.7795(5) 0.170(9) Uani 1 1 d G . . .
H3 H 0.3402 0.5933 0.7966 0.204 Uiso 1 1 calc R . . .
C2 C 0.2566(4) 0.5155(8) 0.8113(3) 0.132(6) Uani 1 1 d G . . .
H2 H 0.2683 0.5466 0.8498 0.158 Uiso 1 1 calc R . . .
C7 C 0.0778(3) 0.5445(4) 0.8099(3) 0.050(2) Uani 1 1 d . . . .
C8 C 0.0028(3) 0.5303(4) 0.7876(3) 0.064(2) Uani 1 1 d G . . .
H8 H -0.0175 0.4526 0.7799 0.076 Uiso 1 1 calc R . . .
C9 C -0.0420(2) 0.6320(6) 0.7769(3) 0.076(3) Uani 1 1 d G . . .
H9 H -0.0922 0.6225 0.7620 0.092 Uiso 1 1 calc R . . .
C10 C -0.0117(4) 0.7481(5) 0.7885(3) 0.073(3) Uani 1 1 d G . . .
H10 H -0.0416 0.8161 0.7813 0.087 Uiso 1 1 calc R . . .
C11 C 0.0634(4) 0.7623(4) 0.8108(3) 0.082(3) Uani 1 1 d G . . .
H11 H 0.0836 0.8399 0.8185 0.099 Uiso 1 1 calc R . . .
C12 C 0.1081(3) 0.6605(5) 0.8215(3) 0.072(3) Uani 1 1 d G . . .
H12 H 0.1583 0.6700 0.8364 0.086 Uiso 1 1 calc R . . .
C13 C 0.1877(5) 0.4016(7) 0.9023(4) 0.053(2) Uani 1 1 d . . . .
C14 C 0.2372(5) 0.3091(9) 0.9257(5) 0.066(3) Uani 1 1 d . . . .
C15 C 0.2731(6) 0.2777(10) 0.9853(6) 0.085(3) Uani 1 1 d D . . .
C16 C 0.2544(7) 0.3549(15) 1.0233(5) 0.103(5) Uani 1 1 d . . . .
C17 C 0.2055(6) 0.4534(12) 1.0046(5) 0.083(3) Uani 1 1 d . . . .
H17 H 0.1953 0.5018 1.0320 0.099 Uiso 1 1 calc R . . .
C18 C 0.1734(5) 0.4746(9) 0.9436(4) 0.062(2) Uani 1 1 d . . . .
H18 H 0.1413 0.5396 0.9298 0.074 Uiso 1 1 calc R . . .
C19 C 0.3900(6) 0.0354(10) 1.0379(7) 0.088(3) Uani 1 1 d D . . .
C20 C 0.4150(6) -0.0420(10) 1.0061(5) 0.078(3) Uani 1 1 d . . . .
C21 C 0.4632(5) -0.1321(9) 1.0247(5) 0.068(3) Uani 1 1 d . . . .
H21 H 0.4750 -0.1798 0.9979 0.082 Uiso 1 1 calc R . . .
C22 C 0.4947(6) -0.1512(10) 1.0860(6) 0.081(3) Uani 1 1 d . . . .
C23 C 0.4733(7) -0.0837(13) 1.1242(6) 0.096(4) Uani 1 1 d . . . .
H23 H 0.4928 -0.0980 1.1654 0.115 Uiso 1 1 calc R . . .
C24 C 0.4225(9) 0.0049(13) 1.0998(9) 0.115(5) Uani 1 1 d . . . .
C25 C 0.5892(10) -0.2614(18) 1.1649(7) 0.171(8) Uani 1 1 d . . . .
H25A H 0.6264 -0.3206 1.1693 0.257 Uiso 1 1 calc GR . . .
H25B H 0.5590 -0.2898 1.1850 0.257 Uiso 1 1 calc GR . . .
H25C H 0.6113 -0.1855 1.1823 0.257 Uiso 1 1 calc GR . . .
Au2 Au 0.44221(2) 0.37654(3) 0.39042(2) 0.04605(12) Uani 1 1 d . . . .
Cl2 Cl 0.50957(12) 0.20410(19) 0.39845(10) 0.0604(6) Uani 1 1 d . . . .
P2 P 0.37402(11) 0.53786(19) 0.39002(9) 0.0456(5) Uani 1 1 d . . . .
F5 F 0.2716(3) 0.3488(5) 0.3941(3) 0.0811(16) Uani 1 1 d . . . .
F6 F 0.2857(3) 0.4130(6) 0.5902(3) 0.100(2) Uani 1 1 d . . . .
F7 F 0.1591(4) 0.1380(6) 0.5642(3) 0.122(3) Uani 1 1 d . . . .
F8 F 0.1235(5) 0.1326(7) 0.3602(4) 0.132(3) Uani 1 1 d . . . .
O2 O 0.0135(4) -0.1623(6) 0.4409(3) 0.0797(19) Uani 1 1 d . . . .
N5 N 0.2350(8) 0.2833(13) 0.5035(6) 0.059(2) Uani 0.5 1 d D P B 1
N6 N 0.1904(9) 0.2427(15) 0.4542(7) 0.059(2) Uani 0.5 1 d D P B 1
N7 N 0.2205(10) 0.2736(15) 0.4630(7) 0.059(2) Uani 0.5 1 d D P B 2
N8 N 0.1965(8) 0.2379(12) 0.4985(6) 0.059(2) Uani 0.5 1 d D P B 2
C26 C 0.4247(2) 0.6798(4) 0.4108(2) 0.0442(18) Uani 1 1 d . . . .
C31 C 0.4994(3) 0.6735(4) 0.4427(2) 0.052(2) Uani 1 1 d G . . .
H31 H 0.5224 0.5981 0.4515 0.063 Uiso 1 1 calc R . . .
C30 C 0.5397(2) 0.7799(5) 0.4613(2) 0.060(2) Uani 1 1 d G . . .
H30 H 0.5897 0.7756 0.4825 0.072 Uiso 1 1 calc R . . .
C29 C 0.5054(3) 0.8926(4) 0.4481(3) 0.058(2) Uani 1 1 d G . . .
H29 H 0.5324 0.9638 0.4605 0.069 Uiso 1 1 calc R . . .
C28 C 0.4306(3) 0.8989(3) 0.4163(3) 0.068(3) Uani 1 1 d G . . .
H28 H 0.4076 0.9743 0.4075 0.082 Uiso 1 1 calc R . . .
C27 C 0.3903(2) 0.7925(5) 0.3977(3) 0.059(2) Uani 1 1 d G . . .
H27 H 0.3403 0.7968 0.3764 0.070 Uiso 1 1 calc R . . .
C32 C 0.2985(3) 0.5684(5) 0.3200(2) 0.052(2) Uani 1 1 d . . . .
C33 C 0.2351(3) 0.6240(6) 0.3184(2) 0.066(3) Uani 1 1 d G . . .
H33 H 0.2288 0.6393 0.3540 0.079 Uiso 1 1 calc R . . .
C34 C 0.1812(3) 0.6566(6) 0.2637(3) 0.084(3) Uani 1 1 d G . . .
H34 H 0.1388 0.6938 0.2626 0.101 Uiso 1 1 calc R . . .
C35 C 0.1907(3) 0.6338(7) 0.2105(2) 0.096(4) Uani 1 1 d G . . .
H35 H 0.1546 0.6556 0.1739 0.115 Uiso 1 1 calc R . . .
C36 C 0.2540(4) 0.5782(7) 0.2121(2) 0.094(4) Uani 1 1 d G . . .
H36 H 0.2604 0.5629 0.1765 0.113 Uiso 1 1 calc R . . .
C37 C 0.3079(3) 0.5456(6) 0.2668(3) 0.070(3) Uani 1 1 d G . . .
H37 H 0.3503 0.5084 0.2678 0.084 Uiso 1 1 calc R . . .
C38 C 0.3386(4) 0.5138(7) 0.4496(4) 0.0472(19) Uani 1 1 d . . . .
C39 C 0.3629(4) 0.5788(8) 0.5018(4) 0.051(2) Uani 1 1 d . . . .
H39 H 0.3918 0.6472 0.5052 0.062 Uiso 1 1 calc R . . .
C40 C 0.3455(5) 0.5448(8) 0.5496(4) 0.059(2) Uani 1 1 d . . . .
H40 H 0.3635 0.5882 0.5854 0.071 Uiso 1 1 calc R . . .
C41 C 0.3023(5) 0.4481(9) 0.5433(4) 0.064(3) Uani 1 1 d . . . .
C42 C 0.2721(5) 0.3791(8) 0.4912(5) 0.066(3) Uani 1 1 d D . . .
C43 C 0.2932(5) 0.4160(8) 0.4455(4) 0.057(2) Uani 1 1 d . . . .
C44 C 0.1471(6) 0.1433(10) 0.4643(7) 0.097(4) Uani 1 1 d D . . .
C45 C 0.1297(6) 0.0859(11) 0.5093(6) 0.084(3) Uani 1 1 d . . . .
C46 C 0.0877(6) -0.0129(11) 0.5021(5) 0.079(3) Uani 1 1 d . . . .
H46 H 0.0799 -0.0461 0.5346 0.095 Uiso 1 1 calc R . . .
C47 C 0.0565(5) -0.0641(9) 0.4464(5) 0.071(3) Uani 1 1 d . . . .
C48 C 0.0687(6) -0.0125(9) 0.3977(5) 0.080(3) Uani 1 1 d . . . .
H48 H 0.0472 -0.0452 0.3593 0.096 Uiso 1 1 calc R . . .
C49 C 0.1134(6) 0.0878(10) 0.4087(7) 0.090(4) Uani 1 1 d . . . .
C50 C -0.0207(7) -0.2157(10) 0.3834(6) 0.101(4) Uani 1 1 d . . . .
H50A H -0.0560 -0.1599 0.3573 0.152 Uiso 1 1 calc GR . . .
H50B H -0.0446 -0.2897 0.3868 0.152 Uiso 1 1 calc GR . . .
H50C H 0.0151 -0.2335 0.3671 0.152 Uiso 1 1 calc GR . . .

loop_
_atom_site_aniso_label
_atom_site_aniso_U_11
_atom_site_aniso_U_22
_atom_site_aniso_U_33
_atom_site_aniso_U_23
_atom_site_aniso_U_13
_atom_site_aniso_U_12
Au1 0.0651(3) 0.0421(2) 0.0558(2) 0.00004(15) 0.02437(19) -0.00493(16)
Cl1 0.121(2) 0.0546(15) 0.0912(19) -0.0083(13) 0.0394(18) -0.0293(16)
P1 0.0565(14) 0.0433(12) 0.0543(13) 0.0015(10) 0.0219(11) -0.0039(11)
F1 0.087(4) 0.068(4) 0.100(5) 0.000(3) 0.016(4) 0.023(3)
F2 0.113(5) 0.167(7) 0.057(4) 0.028(4) 0.001(4) -0.053(5)
F3 0.197(9) 0.140(7) 0.207(9) -0.041(7) 0.142(8) 0.011(7)
F4 0.094(5) 0.096(5) 0.116(6) 0.014(4) 0.020(4) 0.013(4)
O1 0.089(6) 0.128(7) 0.086(6) 0.018(5) 0.027(5) 0.021(5)
N1 0.060(6) 0.063(8) 0.054(6) 0.019(7) 0.012(6) 0.027(5)
N2 0.060(6) 0.063(8) 0.054(6) 0.019(7) 0.012(6) 0.027(5)
N3 0.060(6) 0.063(8) 0.054(6) 0.019(7) 0.012(6) 0.027(5)
N4 0.060(6) 0.063(8) 0.054(6) 0.019(7) 0.012(6) 0.027(5)
C1 0.062(6) 0.045(5) 0.058(5) 0.010(4) 0.018(5) -0.003(4)
C6 0.126(11) 0.219(16) 0.059(7) -0.030(8) 0.053(8) -0.086(11)
C5 0.115(11) 0.257(19) 0.066(8) -0.011(10) 0.048(8) -0.045(13)
C4 0.087(9) 0.098(9) 0.129(11) 0.024(8) 0.063(8) -0.004(7)
C3 0.144(14) 0.24(2) 0.166(16) -0.101(15) 0.102(13) -0.119(15)
C2 0.098(10) 0.190(15) 0.136(12) -0.080(11) 0.079(9) -0.067(10)
C7 0.063(6) 0.042(5) 0.052(5) 0.002(4) 0.030(4) -0.001(4)
C8 0.062(6) 0.052(6) 0.075(6) 0.004(5) 0.024(5) 0.002(5)
C9 0.066(7) 0.076(8) 0.084(7) 0.015(6) 0.026(6) 0.014(6)
C10 0.094(8) 0.058(7) 0.070(7) 0.017(5) 0.037(6) 0.018(6)
C11 0.092(9) 0.053(6) 0.098(8) 0.002(5) 0.032(7) 0.007(6)
C12 0.065(6) 0.052(6) 0.098(8) -0.003(5) 0.032(6) -0.006(5)
C13 0.053(5) 0.040(5) 0.060(5) -0.001(4) 0.017(4) -0.011(4)
C14 0.057(6) 0.055(6) 0.076(7) -0.004(5) 0.015(5) -0.012(5)
C15 0.070(7) 0.082(8) 0.077(8) 0.013(7) 0.000(7) -0.025(6)
C16 0.083(9) 0.136(12) 0.060(8) 0.044(8) -0.007(7) -0.062(9)
C17 0.086(8) 0.112(9) 0.047(6) -0.004(6) 0.023(6) -0.031(7)
C18 0.065(6) 0.064(6) 0.055(6) 0.002(5) 0.023(5) -0.008(5)
C19 0.082(8) 0.071(8) 0.120(11) 0.001(8) 0.050(8) -0.001(6)
C20 0.077(7) 0.072(7) 0.076(8) 0.003(6) 0.019(6) -0.005(6)
C21 0.064(6) 0.071(7) 0.071(7) 0.002(5) 0.027(6) 0.006(5)
C22 0.076(7) 0.072(7) 0.093(9) 0.001(6) 0.029(7) -0.008(6)
C23 0.118(10) 0.105(9) 0.085(8) -0.029(7) 0.063(8) -0.020(9)
C24 0.117(11) 0.078(9) 0.195(17) -0.051(11) 0.109(13) -0.027(8)
C25 0.159(16) 0.24(2) 0.091(12) 0.038(12) 0.022(12) 0.038(14)
Au2 0.0482(2) 0.0369(2) 0.0509(2) -0.00624(14) 0.01665(16) 0.00190(14)
Cl2 0.0695(14) 0.0414(12) 0.0739(15) -0.0043(10) 0.0316(12) 0.0113(11)
P2 0.0461(12) 0.0403(12) 0.0476(12) -0.0027(9) 0.0150(10) 0.0045(9)
F5 0.083(4) 0.064(3) 0.104(4) -0.024(3) 0.045(3) -0.029(3)
F6 0.097(5) 0.124(5) 0.102(5) 0.038(4) 0.065(4) 0.018(4)
F7 0.117(6) 0.105(5) 0.100(5) -0.025(4) -0.006(4) -0.007(4)
F8 0.160(8) 0.106(6) 0.155(7) -0.013(5) 0.088(6) -0.056(5)
O2 0.085(5) 0.074(5) 0.077(5) 0.004(4) 0.028(4) -0.024(4)
N5 0.074(8) 0.051(6) 0.059(5) -0.001(5) 0.033(7) -0.021(5)
N6 0.074(8) 0.051(6) 0.059(5) -0.001(5) 0.033(7) -0.021(5)
N7 0.074(8) 0.051(6) 0.059(5) -0.001(5) 0.033(7) -0.021(5)
N8 0.074(8) 0.051(6) 0.059(5) -0.001(5) 0.033(7) -0.021(5)
C26 0.050(5) 0.038(5) 0.040(4) -0.001(4) 0.014(4) 0.002(4)
C31 0.053(5) 0.038(5) 0.057(5) 0.006(4) 0.012(4) -0.001(4)
C30 0.055(5) 0.052(5) 0.065(6) -0.003(5) 0.013(5) 0.000(5)
C29 0.066(6) 0.046(5) 0.065(6) -0.008(4) 0.030(5) -0.020(5)
C28 0.072(7) 0.036(5) 0.092(7) -0.002(5) 0.027(6) 0.005(5)
C27 0.046(5) 0.042(5) 0.079(6) 0.007(5) 0.014(5) 0.006(4)
C32 0.043(5) 0.048(5) 0.055(5) -0.004(4) 0.006(4) 0.004(4)
C33 0.053(6) 0.060(6) 0.072(7) -0.008(5) 0.011(5) -0.002(5)
C34 0.050(6) 0.079(7) 0.085(8) 0.004(6) -0.016(6) 0.008(5)
C35 0.081(9) 0.115(10) 0.051(7) 0.012(6) -0.019(6) -0.001(7)
C36 0.078(8) 0.141(11) 0.051(6) 0.012(7) 0.012(6) 0.019(8)
C37 0.065(6) 0.091(7) 0.049(6) 0.001(5) 0.016(5) 0.009(5)
C38 0.047(5) 0.040(5) 0.055(5) -0.007(4) 0.020(4) 0.007(4)
C39 0.046(5) 0.053(5) 0.054(5) -0.002(4) 0.018(4) 0.004(4)
C40 0.061(6) 0.060(6) 0.060(6) 0.001(4) 0.026(5) 0.010(5)
C41 0.065(6) 0.074(7) 0.071(7) 0.029(6) 0.045(6) 0.023(5)
C42 0.058(6) 0.055(6) 0.092(8) 0.019(6) 0.036(6) 0.008(5)
C43 0.055(5) 0.040(5) 0.069(6) -0.010(4) 0.017(5) 0.002(4)
C44 0.054(7) 0.067(8) 0.141(12) -0.033(8) 0.006(7) 0.006(6)
C45 0.073(8) 0.068(8) 0.083(8) -0.019(7) -0.002(7) 0.007(6)
C46 0.063(6) 0.085(8) 0.078(8) -0.011(6) 0.015(6) -0.010(6)
C47 0.061(6) 0.064(7) 0.088(8) 0.001(6) 0.028(6) -0.007(5)
C48 0.069(7) 0.064(7) 0.098(8) -0.008(6) 0.022(6) -0.007(6)
C49 0.088(8) 0.051(6) 0.145(12) 0.002(7) 0.062(9) -0.008(6)
C50 0.115(10) 0.068(7) 0.106(10) 0.007(7) 0.026(8) -0.023(7)

loop_
_atom_type_symbol
_atom_type_description
_atom_type_scat_dispersion_real
_atom_type_scat_dispersion_imag
_atom_type_scat_source
C C 0.0033 0.0016 'International Tables Vol C Tables 4.2.6.8 and 6.1.1.4'
H H 0.0000 0.0000 'International Tables Vol C Tables 4.2.6.8 and 6.1.1.4'
Au Au -2.0133 8.8022 'International Tables Vol C Tables 4.2.6.8 and 6.1.1.4'
Cl Cl 0.1484 0.1585 'International Tables Vol C Tables 4.2.6.8 and 6.1.1.4'
F F 0.0171 0.0103 'International Tables Vol C Tables 4.2.6.8 and 6.1.1.4'
N N 0.0061 0.0033 'International Tables Vol C Tables 4.2.6.8 and 6.1.1.4'
O O 0.0106 0.0060 'International Tables Vol C Tables 4.2.6.8 and 6.1.1.4'
P P 0.1023 0.0942 'International Tables Vol C Tables 4.2.6.8 and 6.1.1.4'

loop_
_geom_angle_atom_site_label_1
_geom_angle_atom_site_label_2
_geom_angle_atom_site_label_3
_geom_angle
P1 Au1 Cl1 178.15(9)
C1 P1 Au1 115.1(2)
C1 P1 C7 105.5(3)
C1 P1 C13 107.4(4)
C7 P1 Au1 112.3(2)
C7 P1 C13 105.8(4)
C13 P1 Au1 110.2(3)
C22 O1 C25 118.0(11)
N2 N1 C15 104.3(15)
N1 N2 C19 109.5(18)
N4 N3 C15 109.5(17)
N3 N4 C19 103.7(15)
C6 C1 P1 117.1(4)
C6 C1 C2 120.0
C2 C1 P1 122.8(4)
C1 C6 H6 120.0
C1 C6 C5 120.0
C5 C6 H6 120.0
C6 C5 H5 120.0
C6 C5 C4 120.0
C4 C5 H5 120.0
C5 C4 H4 120.0
C3 C4 C5 120.0
C3 C4 H4 120.0
C4 C3 H3 120.0
C4 C3 C2 120.0
C2 C3 H3 120.0
C1 C2 H2 120.0
C3 C2 C1 120.0
C3 C2 H2 120.0
C8 C7 P1 118.6(3)
C8 C7 C12 120.0
C12 C7 P1 121.4(3)
C7 C8 H8 120.0
C9 C8 C7 120.0
C9 C8 H8 120.0
C8 C9 H9 120.0
C8 C9 C10 120.0
C10 C9 H9 120.0
C9 C10 H10 120.0
C11 C10 C9 120.0
C11 C10 H10 120.0
C10 C11 H11 120.0
C12 C11 C10 120.0
C12 C11 H11 120.0
C7 C12 H12 120.0
C11 C12 C7 120.0
C11 C12 H12 120.0
C14 C13 P1 120.1(7)
C14 C13 C18 116.3(9)
C18 C13 P1 122.8(7)
F1 C14 C13 116.9(9)
F1 C14 C15 115.2(10)
C13 C14 C15 127.8(10)
N1 C15 C14 148.2(14)
N1 C15 C16 99.9(13)
C14 C15 N3 108.3(13)
C14 C15 C16 111.7(10)
C16 C15 N3 139.9(14)
F2 C16 C15 120.9(14)
F2 C16 C17 113.7(15)
C15 C16 C17 125.4(10)
C16 C17 H17 121.6
C18 C17 C16 116.8(11)
C18 C17 H17 121.6
C13 C18 H18 119.0
C17 C18 C13 121.9(10)
C17 C18 H18 119.0
N4 C19 C20 151.9(14)
N4 C19 C24 98.9(13)
C20 C19 N2 110.7(14)
C20 C19 C24 109.2(10)
C24 C19 N2 140.2(15)
F4 C20 C19 113.7(11)
C21 C20 F4 116.0(11)
C21 C20 C19 130.3(11)
C20 C21 H21 121.8
C20 C21 C22 116.4(10)
C22 C21 H21 121.8
O1 C22 C21 112.9(10)
C23 C22 O1 126.6(12)
C23 C22 C21 120.5(12)
C22 C23 H23 121.1
C24 C23 C22 117.7(13)
C24 C23 H23 121.1
F3 C24 C19 119.4(15)
F3 C24 C23 114.8(17)
C23 C24 C19 125.8(11)
O1 C25 H25A 109.5
O1 C25 H25B 109.5
O1 C25 H25C 109.5
H25A C25 H25B 109.5
H25A C25 H25C 109.5
H25B C25 H25C 109.5
P2 Au2 Cl2 174.41(8)
C26 P2 Au2 113.94(19)
C26 P2 C38 104.2(3)
C32 P2 Au2 115.9(2)
C32 P2 C26 105.8(3)
C32 P2 C38 108.8(3)
C38 P2 Au2 107.4(2)
C47 O2 C50 118.3(8)
N6 N5 C42 107.9(13)
N5 N6 C44 110.6(13)
N8 N7 C42 108.4(13)
N7 N8 C44 101.4(13)
C31 C26 P2 118.2(3)
C31 C26 C27 120.0
C27 C26 P2 121.7(3)
C26 C31 H31 120.0
C30 C31 C26 120.0
C30 C31 H31 120.0
C31 C30 H30 120.0
C31 C30 C29 120.0
C29 C30 H30 120.0
C30 C29 H29 120.0
C28 C29 C30 120.0
C28 C29 H29 120.0
C29 C28 H28 120.0
C29 C28 C27 120.0
C27 C28 H28 120.0
C26 C27 H27 120.0
C28 C27 C26 120.0
C28 C27 H27 120.0
C33 C32 P2 121.8(3)
C33 C32 C37 120.0
C37 C32 P2 117.9(3)
C32 C33 H33 120.0
C32 C33 C34 120.0
C34 C33 H33 120.0
C33 C34 H34 120.0
C35 C34 C33 120.0
C35 C34 H34 120.0
C34 C35 H35 120.0
C34 C35 C36 120.0
C36 C35 H35 120.0
C35 C36 H36 120.0
C35 C36 C37 120.0
C37 C36 H36 120.0
C32 C37 H37 120.0
C36 C37 C32 120.0
C36 C37 H37 120.0
C39 C38 P2 122.5(6)
C39 C38 C43 117.5(8)
C43 C38 P2 119.4(6)
C38 C39 H39 119.4
C38 C39 C40 121.1(8)
C40 C39 H39 119.4
C39 C40 H40 120.7
C41 C40 C39 118.7(9)
C41 C40 H40 120.7
F6 C41 C42 116.3(9)
C40 C41 F6 119.1(10)
C40 C41 C42 124.6(8)
N5 C42 C41 107.4(10)
N5 C42 C43 138.3(11)
C41 C42 N7 143.1(10)
C43 C42 N7 103.1(10)
C43 C42 C41 113.8(8)
F5 C43 C38 117.0(8)
F5 C43 C42 118.7(8)
C38 C43 C42 124.2(8)
C45 C44 N6 142.6(12)
C45 C44 N8 101.3(12)
C49 C44 N6 105.2(13)
C49 C44 N8 146.5(14)
C49 C44 C45 112.2(10)
F7 C45 C44 115.1(12)
C46 C45 F7 118.7(13)
C46 C45 C44 126.2(11)
C45 C46 H46 120.5
C45 C46 C47 118.9(11)
C47 C46 H46 120.5
O2 C47 C46 117.1(10)
O2 C47 C48 123.1(10)
C46 C47 C48 119.8(10)
C47 C48 H48 121.0
C49 C48 C47 117.9(11)
C49 C48 H48 121.0
F8 C49 C44 119.9(11)
F8 C49 C48 115.1(12)
C48 C49 C44 124.9(12)
O2 C50 H50A 109.5
O2 C50 H50B 109.5
O2 C50 H50C 109.5
H50A C50 H50B 109.5
H50A C50 H50C 109.5
H50B C50 H50C 109.5

loop_
_geom_bond_atom_site_label_1
_geom_bond_atom_site_label_2
_geom_bond_distance
Au1 Cl1 2.280(3)
Au1 P1 2.227(2)
P1 C1 1.788(5)
P1 C7 1.818(5)
P1 C13 1.829(9)
F1 C14 1.360(11)
F2 C16 1.374(12)
F3 C24 1.339(14)
F4 C20 1.361(12)
O1 C22 1.379(13)
O1 C25 1.447(16)
N1 N2 1.23(3)
N1 C15 1.365(14)
N2 C19 1.509(14)
N3 N4 1.27(3)
N3 C15 1.505(15)
N4 C19 1.348(14)
C1 C6 1.3900
C1 C2 1.3900
C6 H6 0.9300
C6 C5 1.3900
C5 H5 0.9300
C5 C4 1.3900
C4 H4 0.9300
C4 C3 1.3900
C3 H3 0.9300
C3 C2 1.3900
C2 H2 0.9300
C7 C8 1.3900
C7 C12 1.3900
C8 H8 0.9300
C8 C9 1.3900
C9 H9 0.9300
C9 C10 1.3900
C10 H10 0.9300
C10 C11 1.3900
C11 H11 0.9300
C11 C12 1.3900
C12 H12 0.9300
C13 C14 1.376(13)
C13 C18 1.392(12)
C14 C15 1.381(14)
C15 C16 1.402(18)
C16 C17 1.408(18)
C17 H17 0.9300
C17 C18 1.378(13)
C18 H18 0.9300
C19 C20 1.362(15)
C19 C24 1.42(2)
C20 C21 1.330(14)
C21 H21 0.9300
C21 C22 1.383(15)
C22 C23 1.372(15)
C23 H23 0.9300
C23 C24 1.363(19)
C25 H25A 0.9600
C25 H25B 0.9600
C25 H25C 0.9600
Au2 Cl2 2.285(2)
Au2 P2 2.230(2)
P2 C26 1.818(4)
P2 C32 1.810(5)
P2 C38 1.850(8)
F5 C43 1.362(10)
F6 C41 1.352(9)
F7 C45 1.351(12)
F8 C49 1.354(14)
O2 C47 1.351(11)
O2 C50 1.415(13)
N5 N6 1.260(16)
N5 C42 1.382(13)
N6 C44 1.468(15)
N7 N8 1.198(15)
N7 C42 1.523(14)
N8 C44 1.450(14)
C26 C31 1.3900
C26 C27 1.3900
C31 H31 0.9300
C31 C30 1.3900
C30 H30 0.9300
C30 C29 1.3900
C29 H29 0.9300
C29 C28 1.3900
C28 H28 0.9300
C28 C27 1.3900
C27 H27 0.9300
C32 C33 1.3900
C32 C37 1.3900
C33 H33 0.9300
C33 C34 1.3900
C34 H34 0.9300
C34 C35 1.3900
C35 H35 0.9300
C35 C36 1.3900
C36 H36 0.9300
C36 C37 1.3900
C37 H37 0.9300
C38 C39 1.364(11)
C38 C43 1.382(12)
C39 H39 0.9300
C39 C40 1.377(11)
C40 H40 0.9300
C40 C41 1.339(13)
C41 C42 1.391(13)
C42 C43 1.384(13)
C44 C45 1.410(17)
C44 C49 1.388(17)
C45 C46 1.340(16)
C46 H46 0.9300
C46 C47 1.366(14)
C47 C48 1.408(14)
C48 H48 0.9300
C48 C49 1.377(14)
C50 H50A 0.9600
C50 H50B 0.9600
C50 H50C 0.9600

loop_
_geom_torsion_atom_site_label_1
_geom_torsion_atom_site_label_2
_geom_torsion_atom_site_label_3
_geom_torsion_atom_site_label_4
_geom_torsion
Au1 P1 C1 C6 26.2(5)
Au1 P1 C1 C2 -158.1(5)
Au1 P1 C7 C8 4.0(4)
Au1 P1 C7 C12 -174.4(3)
Au1 P1 C13 C14 59.3(8)
Au1 P1 C13 C18 -110.6(7)
P1 C1 C6 C5 175.8(5)
P1 C1 C2 C3 -175.6(5)
P1 C7 C8 C9 -178.4(4)
P1 C7 C12 C11 178.4(4)
P1 C13 C14 F1 7.9(11)
P1 C13 C14 C15 -168.6(8)
P1 C13 C18 C17 168.4(7)
F1 C14 C15 N1 -3(3)
F1 C14 C15 N3 5.9(14)
F1 C14 C15 C16 -177.5(9)
F2 C16 C17 C18 -179.8(8)
F4 C20 C21 C22 179.1(9)
O1 C22 C23 C24 179.4(11)
N1 N2 C19 C20 -177.7(16)
N1 N2 C19 C24 1(3)
N1 C15 C16 F2 2.9(14)
N1 C15 C16 C17 -177.1(11)
N2 N1 C15 C14 6(3)
N2 N1 C15 C16 -179.2(15)
N2 C19 C20 F4 -3.0(15)
N2 C19 C20 C21 177.3(13)
N2 C19 C24 F3 3(3)
N2 C19 C24 C23 -175.8(17)
N3 N4 C19 C20 -9(3)
N3 N4 C19 C24 171.3(15)
N3 C15 C16 F2 -5(2)
N3 C15 C16 C17 174.7(16)
N4 N3 C15 C14 -168.6(15)
N4 N3 C15 C16 16(3)
N4 C19 C20 F4 -1(3)
N4 C19 C20 C21 179(2)
N4 C19 C24 F3 1.0(16)
N4 C19 C24 C23 -177.6(13)
C1 P1 C7 C8 130.1(4)
C1 P1 C7 C12 -48.3(4)
C1 P1 C13 C14 -66.7(8)
C1 P1 C13 C18 123.4(7)
C1 C6 C5 C4 0.0
C6 C1 C2 C3 0.0
C6 C5 C4 C3 0.0
C5 C4 C3 C2 0.0
C4 C3 C2 C1 0.0
C2 C1 C6 C5 0.0
C7 P1 C1 C6 -98.2(5)
C7 P1 C1 C2 77.5(6)
C7 P1 C13 C14 -179.1(7)
C7 P1 C13 C18 11.0(8)
C7 C8 C9 C10 0.0
C8 C7 C12 C11 0.0
C8 C9 C10 C11 0.0
C9 C10 C11 C12 0.0
C10 C11 C12 C7 0.0
C12 C7 C8 C9 0.0
C13 P1 C1 C6 149.3(5)
C13 P1 C1 C2 -35.0(6)
C13 P1 C7 C8 -116.3(4)
C13 P1 C7 C12 65.3(4)
C13 C14 C15 N1 173.2(19)
C13 C14 C15 N3 -177.5(12)
C13 C14 C15 C16 -1.0(15)
C14 C13 C18 C17 -1.8(13)
C14 C15 C16 F2 179.8(8)
C14 C15 C16 C17 -0.2(16)
C15 N1 N2 C19 178.5(13)
C15 N3 N4 C19 177.3(13)
C15 C16 C17 C18 0.2(16)
C16 C17 C18 C13 0.8(14)
C18 C13 C14 F1 178.5(8)
C18 C13 C14 C15 2.0(14)
C19 C20 C21 C22 -1.3(18)
C20 C19 C24 F3 -178.5(10)
C20 C19 C24 C23 2.8(18)
C20 C21 C22 O1 -178.2(9)
C20 C21 C22 C23 3.5(16)
C21 C22 C23 C24 -2.5(17)
C22 C23 C24 F3 -179.6(10)
C22 C23 C24 C19 -1(2)
C24 C19 C20 F4 178.0(9)
C24 C19 C20 C21 -1.7(18)
C25 O1 C22 C21 171.7(12)
C25 O1 C22 C23 -10.1(18)
Au2 P2 C26 C31 -20.2(4)
Au2 P2 C26 C27 162.1(3)
Au2 P2 C32 C33 150.3(3)
Au2 P2 C32 C37 -35.8(4)
Au2 P2 C38 C39 108.2(6)
Au2 P2 C38 C43 -62.7(7)
P2 C26 C31 C30 -177.7(4)
P2 C26 C27 C28 177.7(4)
P2 C32 C33 C34 173.7(5)
P2 C32 C37 C36 -174.0(5)
P2 C38 C39 C40 -168.2(6)
P2 C38 C43 F5 -6.0(10)
P2 C38 C43 C42 170.3(7)
F6 C41 C42 N5 -4.0(13)
F6 C41 C42 N7 4(2)
F6 C41 C42 C43 -177.5(7)
F7 C45 C46 C47 178.5(9)
O2 C47 C48 C49 179.8(10)
N5 N6 C44 C45 13(3)
N5 N6 C44 C49 -166.2(16)
N5 C42 C43 F5 4.0(19)
N5 C42 C43 C38 -172.2(14)
N6 N5 C42 C41 160.5(15)
N6 N5 C42 C43 -28(2)
N6 C44 C45 F7 3(2)
N6 C44 C45 C46 -176.6(17)
N6 C44 C49 F8 -1.8(16)
N6 C44 C49 C48 178.3(12)
N7 N8 C44 C45 169.2(15)
N7 N8 C44 C49 -9(3)
N7 C42 C43 F5 -6.3(13)
N7 C42 C43 C38 177.5(11)
N8 N7 C42 C41 1(3)
N8 N7 C42 C43 -177.1(16)
N8 C44 C45 F7 3.2(14)
N8 C44 C45 C46 -176.7(12)
N8 C44 C49 F8 -3(3)
N8 C44 C49 C48 176.9(17)
C26 P2 C32 C33 -82.3(4)
C26 P2 C32 C37 91.6(4)
C26 P2 C38 C39 -13.0(7)
C26 P2 C38 C43 176.1(6)
C26 C31 C30 C29 0.0
C31 C26 C27 C28 0.0
C31 C30 C29 C28 0.0
C30 C29 C28 C27 0.0
C29 C28 C27 C26 0.0
C27 C26 C31 C30 0.0
C32 P2 C26 C31 -148.7(3)
C32 P2 C26 C27 33.6(4)
C32 P2 C38 C39 -125.6(7)
C32 P2 C38 C43 63.5(7)
C32 C33 C34 C35 0.0
C33 C32 C37 C36 0.0
C33 C34 C35 C36 0.0
C34 C35 C36 C37 0.0
C35 C36 C37 C32 0.0
C37 C32 C33 C34 0.0
C38 P2 C26 C31 96.6(4)
C38 P2 C26 C27 -81.1(4)
C38 P2 C32 C33 29.2(5)
C38 P2 C32 C37 -157.0(4)
C38 C39 C40 C41 -1.9(13)
C39 C38 C43 F5 -177.4(7)
C39 C38 C43 C42 -1.1(13)
C39 C40 C41 F6 179.1(7)
C39 C40 C41 C42 -1.1(14)
C40 C41 C42 N5 176.1(11)
C40 C41 C42 N7 -175.8(16)
C40 C41 C42 C43 2.6(13)
C41 C42 C43 F5 174.7(7)
C41 C42 C43 C38 -1.5(13)
C42 N5 N6 C44 -177.9(12)
C42 N7 N8 C44 177.6(12)
C43 C38 C39 C40 2.9(12)
C44 C45 C46 C47 -1.6(18)
C45 C44 C49 F8 179.0(10)
C45 C44 C49 C48 -0.8(17)
C45 C46 C47 O2 -178.8(9)
C45 C46 C47 C48 -0.2(16)
C46 C47 C48 C49 1.2(15)
C47 C48 C49 F8 179.4(9)
C47 C48 C49 C44 -0.7(17)
C49 C44 C45 F7 -178.1(9)
C49 C44 C45 C46 2.0(17)
C50 O2 C47 C46 178.7(10)
C50 O2 C47 C48 0.1(15)
